data_7245320
loop_
_publ_author_name
'Mroweh, Nabil'
'Cauchy, Thomas'
'Vanthuyne, Nicolas'
'Avarvari, Narcis'

_publ_section_title
;
 Chiral diethyl-EDT-TTF and tetraethyl-BEDT-TTF: synthesis, structural
 characterization, radical cation salt and charge transfer complexes
;
_journal_name_full CrystEngComm
_journal_paper_doi 10.1039/D2CE00857B
_journal_year 2022
_chemical_absolute_configuration syn
_chemical_formula_sum 'C12 H14 S6'
_chemical_formula_weight 350.59
_space_group_crystal_system monoclinic
_space_group_IT_number 4
_space_group_name_Hall 'P 2yb'
_space_group_name_H-M_alt 'P 1 21 1'
_atom_sites_solution_hydrogens geom
_audit_creation_method SHELXL-2016/4
_audit_update_record
;
2022-08-02 deposited with the CCDC.	2022-08-05 downloaded from the CCDC.
;
_cell_angle_alpha 90
_cell_angle_beta 95.501(4)
_cell_angle_gamma 90
_cell_formula_units_Z 2
_cell_length_a 6.1216(3)
_cell_length_b 10.8073(5)
_cell_length_c 11.7028(6)
_cell_measurement_reflns_used 1598
_cell_measurement_temperature 150.01(10)
_cell_measurement_theta_max 73.3560
_cell_measurement_theta_min 3.7590
_cell_volume 770.67(7)
_computing_structure_refinement 'SHELXL-2016/4 (Sheldrick, 2016)'
_diffrn_ambient_temperature 150.10(10)
_diffrn_measured_fraction_theta_full 0.977
_diffrn_measured_fraction_theta_max 0.950
_diffrn_measurement_device 'four-circle diffractometer'
_diffrn_measurement_device_type 'SuperNova, Single source at offset, AtlasS2'
_diffrn_radiation_type CuK\a
_diffrn_radiation_wavelength 1.54184
_diffrn_reflns_av_R_equivalents 0.0271
_diffrn_reflns_av_unetI/netI 0.0465
_diffrn_reflns_Laue_measured_fraction_full 0.977
_diffrn_reflns_Laue_measured_fraction_max 0.950
_diffrn_reflns_limit_h_max 6
_diffrn_reflns_limit_h_min -7
_diffrn_reflns_limit_k_max 13
_diffrn_reflns_limit_k_min -12
_diffrn_reflns_limit_l_max 13
_diffrn_reflns_limit_l_min -14
_diffrn_reflns_number 2753
_diffrn_reflns_point_group_measured_fraction_full 0.705
_diffrn_reflns_point_group_measured_fraction_max 0.681
_diffrn_reflns_theta_full 70.000
_diffrn_reflns_theta_max 73.470
_diffrn_reflns_theta_min 3.795
_exptl_absorpt_coefficient_mu 8.021
_exptl_crystal_colour brown
_exptl_crystal_density_diffrn 1.511
_exptl_crystal_description plate
_exptl_crystal_F_000 364
_refine_diff_density_max 0.375
_refine_diff_density_min -0.413
_refine_diff_density_rms 0.069
_refine_ls_abs_structure_details
;
 Classical Flack method preferred over Parsons because s.u. lower.
;
_refine_ls_abs_structure_Flack -0.05(4)
_refine_ls_extinction_method none
_refine_ls_goodness_of_fit_ref 0.909
_refine_ls_hydrogen_treatment constr
_refine_ls_matrix_type full
_refine_ls_number_parameters 165
_refine_ls_number_reflns 2119
_refine_ls_number_restraints 1
_refine_ls_restrained_S_all 0.909
_refine_ls_R_factor_all 0.0394
_refine_ls_R_factor_gt 0.0362
_refine_ls_shift/su_max 0.000
_refine_ls_shift/su_mean 0.000
_refine_ls_structure_factor_coef Fsqd
_refine_ls_weighting_details 'w=1/[\s^2^(Fo^2^)+(0.0674P)^2^+0.4958P] where P=(Fo^2^+2Fc^2^)/3'
_refine_ls_weighting_scheme calc
_refine_ls_wR_factor_gt 0.0946
_refine_ls_wR_factor_ref 0.0982
_reflns_Friedel_coverage 0.357
_reflns_Friedel_fraction_full 0.400
_reflns_Friedel_fraction_max 0.380
_reflns_number_gt 1978
_reflns_number_total 2119
_reflns_threshold_expression 'I > 2\s(I)'
_cod_data_source_file d2ce00857b3.cif
_cod_data_source_block shelx_CCDC4
_cod_original_sg_symbol_H-M 'P 21'
_cod_database_code 7245320
_shelx_shelxl_version_number 2016/4
_shelx_space_group_comment
;
The symmetry employed for this shelxl refinement is uniquely defined
by the following loop, which should always be used as a source of
symmetry information in preference to the above space-group names.
They are only intended as comments.
;

loop_
_space_group_symop_operation_xyz
'x, y, z'
'-x, y+1/2, -z'

loop_
_atom_site_label
_atom_site_type_symbol
_atom_site_fract_x
_atom_site_fract_y
_atom_site_fract_z
_atom_site_U_iso_or_equiv
_atom_site_adp_type
_atom_site_occupancy
_atom_site_site_symmetry_order
_atom_site_calc_flag
_atom_site_refinement_flags_posn
_atom_site_refinement_flags_adp
_atom_site_refinement_flags_occupancy
_atom_site_disorder_assembly
_atom_site_disorder_group
S3 S 0.70449(19) 0.37891(12) 0.26334(10) 0.0273(3) Uani 1 1 d . . . . .
S6 S 0.39507(18) 0.65825(13) 0.45626(11) 0.0306(3) Uani 1 1 d . . . . .
S4 S 0.28834(19) 0.51884(13) 0.23576(11) 0.0309(3) Uani 1 1 d . . . . .
S5 S 0.8539(2) 0.49194(13) 0.48809(11) 0.0321(3) Uani 1 1 d . . . . .
S1 S 0.5111(2) 0.19661(15) 0.04965(12) 0.0415(4) Uani 1 1 d . . . . .
S2 S 0.1097(2) 0.34922(15) 0.02348(12) 0.0406(4) Uani 1 1 d . . . . .
C5 C 0.6458(8) 0.4756(5) 0.3776(4) 0.0240(10) Uani 1 1 d . . . . .
C6 C 0.4545(7) 0.5385(5) 0.3647(4) 0.0250(10) Uani 1 1 d . . . . .
C7 C 0.8342(7) 0.6541(5) 0.5385(4) 0.0266(10) Uani 1 1 d . . . . .
H7 H 0.978066 0.691866 0.532104 0.032 Uiso 1 1 calc R U . . .
C10 C 0.7384(9) 0.7688(5) 0.3489(5) 0.0315(11) Uani 1 1 d . . . . .
H10A H 0.882744 0.806470 0.359830 0.038 Uiso 1 1 calc R U . . .
H10B H 0.750459 0.694423 0.303555 0.038 Uiso 1 1 calc R U . . .
C8 C 0.6677(8) 0.7329(5) 0.4656(4) 0.0269(10) Uani 1 1 d . . . . .
H8 H 0.653713 0.810353 0.507817 0.032 Uiso 1 1 calc R U . . .
C4 C 0.4424(8) 0.3947(5) 0.1882(4) 0.0255(10) Uani 1 1 d . . . . .
C9 C 0.7983(9) 0.6564(6) 0.6658(4) 0.0341(11) Uani 1 1 d . . . . .
H9A H 0.807741 0.741377 0.692482 0.041 Uiso 1 1 calc R U . . .
H9B H 0.650935 0.627190 0.674500 0.041 Uiso 1 1 calc R U . . .
C3 C 0.3681(9) 0.3228(6) 0.0997(4) 0.0318(11) Uani 1 1 d . . . . .
C1 C 0.2855(12) 0.1413(7) -0.0374(5) 0.0506(18) Uani 1 1 d . . . . .
H1 H 0.291787 0.065638 -0.074833 0.061 Uiso 1 1 calc R U . . .
C2 C 0.1061(11) 0.2089(8) -0.0491(5) 0.0476(17) Uani 1 1 d . . . . .
H2 H -0.018148 0.182538 -0.094472 0.057 Uiso 1 1 calc R U . . .
C11 C 0.9604(11) 0.5785(7) 0.7422(5) 0.0434(14) Uani 1 1 d . . . . .
H11A H 0.931531 0.492346 0.727622 0.065 Uiso 1 1 calc R U . . .
H11B H 0.944613 0.596494 0.821272 0.065 Uiso 1 1 calc R U . . .
H11C H 1.107298 0.597628 0.725659 0.065 Uiso 1 1 calc R U . . .
C12 C 0.5819(11) 0.8580(6) 0.2824(6) 0.0482(16) Uani 1 1 d . . . . .
H12A H 0.440668 0.819687 0.267185 0.072 Uiso 1 1 calc R U . . .
H12B H 0.638303 0.878985 0.211093 0.072 Uiso 1 1 calc R U . . .
H12C H 0.567973 0.931762 0.326848 0.072 Uiso 1 1 calc R U . . .

loop_
_atom_site_aniso_label
_atom_site_aniso_U_11
_atom_site_aniso_U_22
_atom_site_aniso_U_33
_atom_site_aniso_U_23
_atom_site_aniso_U_13
_atom_site_aniso_U_12
S3 0.0240(6) 0.0285(6) 0.0297(6) -0.0058(5) 0.0036(4) 0.0028(5)
S6 0.0186(5) 0.0334(7) 0.0413(6) -0.0099(5) 0.0104(4) 0.0022(5)
S4 0.0227(6) 0.0322(7) 0.0371(6) -0.0043(5) -0.0010(5) 0.0026(5)
S5 0.0315(6) 0.0325(7) 0.0313(6) -0.0089(5) -0.0030(5) 0.0104(6)
S1 0.0401(8) 0.0448(9) 0.0408(7) -0.0156(6) 0.0109(6) -0.0025(7)
S2 0.0322(7) 0.0544(10) 0.0344(7) -0.0082(6) -0.0005(5) -0.0033(6)
C5 0.025(2) 0.024(2) 0.024(2) -0.0024(19) 0.0064(17) 0.0032(19)
C6 0.016(2) 0.027(3) 0.032(2) -0.001(2) 0.0027(17) -0.0024(18)
C7 0.017(2) 0.032(3) 0.031(2) -0.006(2) 0.0080(16) -0.001(2)
C10 0.034(3) 0.023(3) 0.039(3) -0.001(2) 0.008(2) -0.002(2)
C8 0.021(2) 0.024(3) 0.037(2) -0.010(2) 0.0076(18) -0.0068(19)
C4 0.025(2) 0.025(2) 0.028(2) 0.001(2) 0.0062(19) -0.0019(19)
C9 0.031(3) 0.038(3) 0.034(2) -0.010(2) 0.010(2) 0.003(3)
C3 0.033(3) 0.035(3) 0.028(2) -0.002(2) 0.005(2) -0.006(2)
C1 0.059(4) 0.054(4) 0.042(3) -0.028(3) 0.021(3) -0.023(4)
C2 0.040(3) 0.070(5) 0.033(3) -0.018(3) 0.008(2) -0.023(3)
C11 0.050(3) 0.048(4) 0.032(3) -0.007(3) 0.004(2) -0.001(3)
C12 0.047(4) 0.037(4) 0.061(4) 0.011(3) 0.010(3) 0.008(3)

loop_
_atom_type_symbol
_atom_type_description
_atom_type_scat_dispersion_real
_atom_type_scat_dispersion_imag
_atom_type_scat_source
C C 0.0181 0.0091 'International Tables Vol C Tables 4.2.6.8 and 6.1.1.4'
H H 0.0000 0.0000 'International Tables Vol C Tables 4.2.6.8 and 6.1.1.4'
S S 0.3331 0.5567 'International Tables Vol C Tables 4.2.6.8 and 6.1.1.4'

loop_
_geom_angle_atom_site_label_1
_geom_angle_atom_site_label_2
_geom_angle_atom_site_label_3
_geom_angle
_geom_angle_site_symmetry_1
_geom_angle_site_symmetry_3
_geom_angle_publ_flag
C5 S3 C4 94.6(2) . . ?
C6 S6 C8 96.9(2) . . ?
C6 S4 C4 94.6(2) . . ?
C5 S5 C7 105.5(2) . . ?
C1 S1 C3 94.0(3) . . ?
C2 S2 C3 94.3(3) . . ?
C6 C5 S5 126.8(4) . . ?
C6 C5 S3 116.9(4) . . ?
S5 C5 S3 116.0(3) . . ?
C5 C6 S6 122.4(4) . . ?
C5 C6 S4 117.5(4) . . ?
S6 C6 S4 118.8(3) . . ?
C8 C7 C9 112.7(4) . . ?
C8 C7 S5 114.2(3) . . ?
C9 C7 S5 110.2(4) . . ?
C8 C7 H7 106.4 . . ?
C9 C7 H7 106.4 . . ?
S5 C7 H7 106.4 . . ?
C12 C10 C8 113.7(5) . . ?
C12 C10 H10A 108.8 . . ?
C8 C10 H10A 108.8 . . ?
C12 C10 H10B 108.8 . . ?
C8 C10 H10B 108.8 . . ?
H10A C10 H10B 107.7 . . ?
C7 C8 C10 114.3(4) . . ?
C7 C8 S6 109.9(3) . . ?
C10 C8 S6 113.0(4) . . ?
C7 C8 H8 106.3 . . ?
C10 C8 H8 106.3 . . ?
S6 C8 H8 106.3 . . ?
C3 C4 S4 122.3(4) . . ?
C3 C4 S3 123.7(4) . . ?
S4 C4 S3 113.9(3) . . ?
C11 C9 C7 114.6(5) . . ?
C11 C9 H9A 108.6 . . ?
C7 C9 H9A 108.6 . . ?
C11 C9 H9B 108.6 . . ?
C7 C9 H9B 108.6 . . ?
H9A C9 H9B 107.6 . . ?
C4 C3 S1 124.5(4) . . ?
C4 C3 S2 121.3(4) . . ?
S1 C3 S2 114.2(3) . . ?
C2 C1 S1 118.5(5) . . ?
C2 C1 H1 120.7 . . ?
S1 C1 H1 120.7 . . ?
C1 C2 S2 117.6(5) . . ?
C1 C2 H2 121.2 . . ?
S2 C2 H2 121.2 . . ?
C9 C11 H11A 109.5 . . ?
C9 C11 H11B 109.5 . . ?
H11A C11 H11B 109.5 . . ?
C9 C11 H11C 109.5 . . ?
H11A C11 H11C 109.5 . . ?
H11B C11 H11C 109.5 . . ?
C10 C12 H12A 109.5 . . ?
C10 C12 H12B 109.5 . . ?
H12A C12 H12B 109.5 . . ?
C10 C12 H12C 109.5 . . ?
H12A C12 H12C 109.5 . . ?
H12B C12 H12C 109.5 . . ?

loop_
_geom_bond_atom_site_label_1
_geom_bond_atom_site_label_2
_geom_bond_distance
_geom_bond_site_symmetry_2
_geom_bond_publ_flag
S3 C5 1.761(5) . ?
S3 C4 1.762(5) . ?
S6 C6 1.741(5) . ?
S6 C8 1.847(5) . ?
S4 C6 1.750(5) . ?
S4 C4 1.761(5) . ?
S5 C5 1.735(5) . ?
S5 C7 1.857(6) . ?
S1 C1 1.741(7) . ?
S1 C3 1.751(6) . ?
S2 C2 1.737(7) . ?
S2 C3 1.763(6) . ?
C5 C6 1.350(7) . ?
C7 C8 1.525(7) . ?
C7 C9 1.527(6) . ?
C7 H7 0.9800 . ?
C10 C12 1.520(8) . ?
C10 C8 1.522(7) . ?
C10 H10A 0.9700 . ?
C10 H10B 0.9700 . ?
C8 H8 0.9800 . ?
C4 C3 1.339(7) . ?
C9 C11 1.524(9) . ?
C9 H9A 0.9700 . ?
C9 H9B 0.9700 . ?
C1 C2 1.315(11) . ?
C1 H1 0.9300 . ?
C2 H2 0.9300 . ?
C11 H11A 0.9600 . ?
C11 H11B 0.9600 . ?
C11 H11C 0.9600 . ?
C12 H12A 0.9600 . ?
C12 H12B 0.9600 . ?
C12 H12C 0.9600 . ?
